data_4345347
loop_
_publ_author_name
'Guo, Zhen-Ji'
'Yu, Jiamei'
'Zhang, Yong-Zheng'
'Zhang, Jian'
'Chen, Ya'
'Wu, Yufeng'
'Xie, Lin-Hua'
'Li, Jian-Rong'

_publ_section_title
;
 Water-Stable In(III)-Based Metal-Organic Frameworks with Rod-Shaped
 Secondary Building Units: Single-Crystal to Single-Crystal Transformation
 and Selective Sorption of C2H2 over CO2 and CH4.
;
_journal_issue 4
_journal_name_full 'Inorganic chemistry'
_journal_page_first 2188
_journal_page_last 2197
_journal_paper_doi 10.1021/acs.inorgchem.6b02840
_journal_volume 56
_journal_year 2017
_chemical_formula_sum 'C39 H39 In3 O15'
_chemical_formula_weight 1092.16
_space_group_crystal_system monoclinic
_space_group_IT_number 14
_space_group_name_Hall '-P 2ybc'
_space_group_name_H-M_alt 'P 1 21/c 1'
_symmetry_space_group_name_Hall '-P 2ybc'
_symmetry_space_group_name_H-M 'P 1 21/c 1'
_atom_sites_solution_hydrogens geom
_audit_creation_method SHELXL-2014/7
_cell_angle_alpha 90
_cell_angle_beta 106.368(9)
_cell_angle_gamma 90
_cell_formula_units_Z 4
_cell_length_a 15.0980(14)
_cell_length_b 24.0070(14)
_cell_length_c 18.8210(16)
_cell_measurement_reflns_used 4962
_cell_measurement_temperature 353(2)
_cell_measurement_theta_max 72.5120
_cell_measurement_theta_min 4.4060
_cell_volume 6545.3(10)
_computing_cell_refinement
; 
'Wed Aug 03 06:59:57 2016' 
;
_computing_data_collection
; 
'Wed Aug 03 06:59:57 2016' 
;
_computing_data_reduction
; 
'Wed Aug 03 06:59:57 2016' 
;
_computing_structure_refinement 'SHELXL-2014/7 (Sheldrick, 2014)'
_diffrn_ambient_temperature 353(2)
_diffrn_detector_area_resol_mean 10.3376
_diffrn_measured_fraction_theta_full 0.996
_diffrn_measured_fraction_theta_max 0.951
_diffrn_measurement_device_type 'SuperNova, Dual, Cu at zero, AtlasS2'
_diffrn_measurement_method '\w scans'
_diffrn_radiation_type CuK\a
_diffrn_radiation_wavelength 1.54178
_diffrn_reflns_av_R_equivalents 0.1434
_diffrn_reflns_av_unetI/netI 0.1371
_diffrn_reflns_Laue_measured_fraction_full 0.996
_diffrn_reflns_Laue_measured_fraction_max 0.951
_diffrn_reflns_limit_h_max 16
_diffrn_reflns_limit_h_min -18
_diffrn_reflns_limit_k_max 29
_diffrn_reflns_limit_k_min -29
_diffrn_reflns_limit_l_max 19
_diffrn_reflns_limit_l_min -23
_diffrn_reflns_number 35139
_diffrn_reflns_point_group_measured_fraction_full 0.996
_diffrn_reflns_point_group_measured_fraction_max 0.951
_diffrn_reflns_theta_full 67.679
_diffrn_reflns_theta_max 75.257
_diffrn_reflns_theta_min 3.563
_diffrn_source 'sealed X-ray tube'
_exptl_absorpt_coefficient_mu 8.745
_exptl_absorpt_correction_T_max 1.00000
_exptl_absorpt_correction_T_min 0.68024
_exptl_absorpt_correction_type multi-scan
_exptl_absorpt_process_details
; 
'Wed Aug 03 06:59:57 2016' 
;
_exptl_crystal_density_diffrn 1.108
_exptl_crystal_description
; 
'Wed Aug 03 06:59:57 2016' 
;
_exptl_crystal_F_000 2160
_exptl_crystal_size_max 0.190
_exptl_crystal_size_mid 0.170
_exptl_crystal_size_min 0.140
_refine_diff_density_max 1.338
_refine_diff_density_min -1.679
_refine_diff_density_rms 0.121
_refine_ls_extinction_method none
_refine_ls_goodness_of_fit_ref 1.053
_refine_ls_hydrogen_treatment constr
_refine_ls_matrix_type full
_refine_ls_number_parameters 536
_refine_ls_number_reflns 12865
_refine_ls_number_restraints 505
_refine_ls_restrained_S_all 1.041
_refine_ls_R_factor_all 0.1983
_refine_ls_R_factor_gt 0.1076
_refine_ls_shift/su_max 0.000
_refine_ls_shift/su_mean 0.000
_refine_ls_structure_factor_coef Fsqd
_refine_ls_weighting_details 'w=1/[\s^2^(Fo^2^)+(0.1059P)^2^+28.5116P] where P=(Fo^2^+2Fc^2^)/3'
_refine_ls_weighting_scheme calc
_refine_ls_wR_factor_gt 0.2854
_refine_ls_wR_factor_ref 0.3409
_reflns_Friedel_coverage 0.000
_reflns_number_gt 5198
_reflns_number_total 12865
_reflns_threshold_expression 'I > 2\s(I)'
_cod_data_source_file ic6b02840_si_002.cif
_cod_data_source_block BUT_70A_transformed_from_BUT_70B
_cod_database_code 4345347
_shelx_shelxl_version_number 2014/7
_shelx_space_group_comment
; 
The symmetry employed for this shelxl refinement is uniquely defined 
by the following loop, which should always be used as a source of 
symmetry information in preference to the above space-group names. 
They are only intended as comments. 
;
_shelx_estimated_absorpt_t_min 0.287
_shelx_estimated_absorpt_t_max 0.374

loop_
_space_group_symop_operation_xyz
'x, y, z'
'-x, y+1/2, -z+1/2'
'-x, -y, -z'
'x, -y-1/2, z-1/2'

loop_
_atom_site_label
_atom_site_type_symbol
_atom_site_fract_x
_atom_site_fract_y
_atom_site_fract_z
_atom_site_U_iso_or_equiv
_atom_site_adp_type
_atom_site_occupancy
_atom_site_site_symmetry_order
_atom_site_calc_flag
_atom_site_refinement_flags_posn
_atom_site_refinement_flags_adp
_atom_site_refinement_flags_occupancy
_atom_site_disorder_assembly
_atom_site_disorder_group
In1 In 0.0000 0.5000 0.5000 0.0850(5) Uani 1 2 d S U P . .
In2 In 0.11312(10) 0.45690(6) 0.68664(7) 0.0968(4) Uani 1 1 d . U . . .
In3 In 0.32101(10) 0.46959(5) 0.83535(7) 0.0887(4) Uani 1 1 d . U . . .
In4 In 0.5000 0.5000 1.0000 0.0887(5) Uani 1 2 d S U P . .
O3 O 0.4175(8) 0.4409(5) 0.9304(7) 0.096(3) Uani 1 1 d . U . . .
O2 O 0.2250(8) 0.5050(4) 0.7432(6) 0.091(3) Uani 1 1 d . U . . .
O1 O 0.1218(8) 0.4840(5) 0.5833(6) 0.093(3) Uani 1 1 d . U . . .
O11 O 0.2925(8) 0.5418(6) 0.8951(6) 0.102(4) Uani 1 1 d . U . . .
O12 O 0.3816(10) 0.5447(6) 1.0102(7) 0.106(4) Uani 1 1 d . U . . .
O16 O -0.0071(13) 0.9045(8) 0.8646(10) 0.162(7) Uani 1 1 d . U . . .
O15 O 0.0508(10) 0.9183(6) 0.9840(7) 0.120(5) Uani 1 1 d . U . . .
O14 O -0.2153(11) 0.5735(6) 1.1246(8) 0.116(4) Uani 1 1 d . U . . .
O13 O -0.0912(11) 0.5720(9) 1.2156(9) 0.149(7) Uani 1 1 d . U . . .
O6 O -0.0632(10) 0.5383(7) 0.5771(7) 0.114(4) Uani 1 1 d . U . . .
O5 O 0.0182(10) 0.5228(8) 0.6912(7) 0.128(5) Uani 1 1 d . U . . .
O9 O -0.4937(10) 0.5487(6) 0.9069(7) 0.104(4) Uani 1 1 d . U . . .
O10 O -0.5681(10) 0.5081(6) 0.7999(7) 0.107(4) Uani 1 1 d . U . . .
O8 O -0.3294(10) 0.8919(6) 0.7227(8) 0.114(4) Uani 1 1 d . U . . .
O7 O -0.2005(13) 0.8863(6) 0.8106(9) 0.143(6) Uani 1 1 d . U . . .
C1 C 0.3170(15) 0.5566(9) 0.9610(10) 0.103(5) Uani 1 1 d . U . . .
C2 C 0.2443(17) 0.5929(9) 0.9813(14) 0.120(6) Uani 1 1 d . U . . .
H2 H 0.2557 0.6051 1.0300 0.145 Uiso 1 1 calc R U . . .
C3 C 0.1696(18) 0.6070(9) 0.9350(14) 0.124(6) Uani 1 1 d . U . . .
H3 H 0.1565 0.5948 0.8863 0.149 Uiso 1 1 calc R U . . .
C4 C 0.100(2) 0.6446(11) 0.9587(18) 0.153(7) Uani 1 1 d . U . . .
C5 C 0.100(2) 0.6999(11) 0.9451(19) 0.165(8) Uani 1 1 d . U . . .
C6 C 0.034(2) 0.7337(11) 0.9683(19) 0.161(7) Uani 1 1 d . U . . .
C7 C -0.026(2) 0.7103(12) 1.003(2) 0.176(8) Uani 1 1 d . U . . .
C8 C -0.025(3) 0.6546(13) 1.012(2) 0.176(8) Uani 1 1 d . U . . .
C9 C 0.036(3) 0.6194(13) 0.988(2) 0.187(8) Uani 1 1 d . U . . .
C10 C 0.166(2) 0.7269(13) 0.909(2) 0.232(17) Uani 1 1 d . U . . .
H10A H 0.1543 0.7662 0.9048 0.348 Uiso 1 1 calc R U . . .
H10B H 0.2282 0.7206 0.9389 0.348 Uiso 1 1 calc R U . . .
H10C H 0.1580 0.7112 0.8608 0.348 Uiso 1 1 calc R U . . .
C11 C -0.096(2) 0.7472(13) 1.029(2) 0.207(14) Uani 1 1 d . U . . .
H11A H -0.1319 0.7242 1.0520 0.311 Uiso 1 1 calc R U . . .
H11B H -0.0627 0.7743 1.0640 0.311 Uiso 1 1 calc R U . . .
H11C H -0.1359 0.7659 0.9871 0.311 Uiso 1 1 calc R U . . .
C12 C 0.033(3) 0.5578(13) 0.998(3) 0.256(18) Uani 1 1 d . U . . .
H12A H -0.0154 0.5482 1.0192 0.385 Uiso 1 1 calc R U . . .
H12B H 0.0231 0.5399 0.9508 0.385 Uiso 1 1 calc R U . . .
H12C H 0.0914 0.5456 1.0304 0.385 Uiso 1 1 calc R U . . .
C13A C 0.049(6) 0.803(3) 0.979(4) 0.144(9) Uani 0.5 1 d . U P A 1
H13A H 0.0588 0.8203 1.0248 0.172 Uiso 0.5 1 calc R U P A 1
C14A C 0.044(4) 0.832(2) 0.919(3) 0.125(8) Uani 0.5 1 d . U P A 1
H14A H 0.0519 0.8163 0.8759 0.151 Uiso 0.5 1 calc R U P A 1
C13B C 0.015(4) 0.787(2) 0.932(4) 0.136(9) Uani 0.5 1 d . U P A 2
H13B H -0.0195 0.7889 0.8828 0.163 Uiso 0.5 1 calc R U P A 2
C14B C 0.041(6) 0.827(3) 0.964(5) 0.143(10) Uani 0.5 1 d . U P A 2
H14B H 0.0717 0.8239 1.0144 0.171 Uiso 0.5 1 calc R U P A 2
C15 C 0.0272(17) 0.8883(10) 0.9259(15) 0.125(6) Uani 1 1 d . U . . .
C16 C -0.099(2) 0.6264(13) 1.0473(17) 0.160(8) Uani 1 1 d . U . . .
H16 H -0.1597 0.6212 1.0193 0.192 Uiso 1 1 calc R U . . .
C17 C -0.075(2) 0.6127(12) 1.1085(16) 0.152(8) Uani 1 1 d . U . . .
H17 H -0.0134 0.6192 1.1338 0.183 Uiso 1 1 calc R U . . .
C18 C -0.1353(17) 0.5845(10) 1.1528(13) 0.116(5) Uani 1 1 d . U . . .
C21 C -0.0414(15) 0.5446(10) 0.6458(11) 0.107(5) Uani 1 1 d . U . . .
C22 C -0.1111(16) 0.5796(10) 0.6723(12) 0.115(6) Uani 1 1 d . U . . .
H22 H -0.1623 0.5941 0.6372 0.139 Uiso 1 1 calc R U . . .
C23 C -0.1017(17) 0.5894(9) 0.7391(12) 0.113(5) Uani 1 1 d . U . . .
H23 H -0.0494 0.5754 0.7733 0.136 Uiso 1 1 calc R U . . .
C24 C -0.1689(17) 0.6221(8) 0.7680(12) 0.113(5) Uani 1 1 d . U . . .
C25 C -0.2338(18) 0.5932(9) 0.7931(14) 0.121(6) Uani 1 1 d . U . . .
C26 C -0.2981(17) 0.6227(8) 0.8189(12) 0.111(5) Uani 1 1 d . U . . .
C27 C -0.2944(18) 0.6806(8) 0.8230(14) 0.122(6) Uani 1 1 d . U . . .
C28 C -0.2286(19) 0.7091(8) 0.7973(14) 0.123(5) Uani 1 1 d . U . . .
C29 C -0.1659(19) 0.6789(9) 0.7702(14) 0.123(6) Uani 1 1 d . U . . .
C30 C -0.234(2) 0.5299(9) 0.7939(18) 0.157(10) Uani 1 1 d . U . . .
H30A H -0.2829 0.5167 0.8128 0.236 Uiso 1 1 calc R U . . .
H30B H -0.2429 0.5162 0.7444 0.236 Uiso 1 1 calc R U . . .
H30C H -0.1758 0.5166 0.8249 0.236 Uiso 1 1 calc R U . . .
C31 C -0.359(2) 0.7120(9) 0.8582(16) 0.167(11) Uani 1 1 d . U . . .
H31A H -0.3996 0.6859 0.8724 0.250 Uiso 1 1 calc R U . . .
H31B H -0.3240 0.7317 0.9011 0.250 Uiso 1 1 calc R U . . .
H31C H -0.3957 0.7380 0.8231 0.250 Uiso 1 1 calc R U . . .
C32 C -0.093(2) 0.7124(11) 0.7429(17) 0.175(12) Uani 1 1 d . U . . .
H32A H -0.1022 0.7515 0.7489 0.263 Uiso 1 1 calc R U . . .
H32B H -0.0324 0.7019 0.7714 0.263 Uiso 1 1 calc R U . . .
H32C H -0.1010 0.7044 0.6915 0.263 Uiso 1 1 calc R U . . .
C33 C -0.3717(15) 0.5920(8) 0.8441(12) 0.106(5) Uani 1 1 d . U . . .
H33 H -0.3650 0.5925 0.8948 0.127 Uiso 1 1 calc R U . . .
C34 C -0.4427(16) 0.5653(9) 0.8039(12) 0.112(5) Uani 1 1 d . U . . .
H34 H -0.4526 0.5633 0.7529 0.135 Uiso 1 1 calc R U . . .
C35 C -0.5085(15) 0.5378(8) 0.8382(11) 0.099(4) Uani 1 1 d . U . . .
C36 C -0.2237(19) 0.7711(8) 0.8008(13) 0.124(6) Uani 1 1 d . U . . .
H36 H -0.1694 0.7860 0.8312 0.149 Uiso 1 1 calc R U . . .
C37 C -0.2850(19) 0.8063(8) 0.7671(12) 0.125(6) Uani 1 1 d . U . . .
H37 H -0.3430 0.7933 0.7408 0.150 Uiso 1 1 calc R U . . .
C38 C -0.2669(17) 0.8664(8) 0.7686(10) 0.105(5) Uani 1 1 d . U . . .
C43 C 0.430(2) 0.3817(9) 0.9470(16) 0.192(14) Uani 1 1 d . U . . .
H43A H 0.4775 0.3767 0.9928 0.289 Uiso 1 1 calc R U . . .
H43B H 0.3734 0.3660 0.9511 0.289 Uiso 1 1 calc R U . . .
H43C H 0.4482 0.3633 0.9079 0.289 Uiso 1 1 calc R U . . .
C42 C 0.230(2) 0.5630(9) 0.7250(16) 0.187(14) Uani 1 1 d . U . . .
H42A H 0.2859 0.5789 0.7563 0.281 Uiso 1 1 calc R U . . .
H42B H 0.2298 0.5664 0.6741 0.281 Uiso 1 1 calc R U . . .
H42C H 0.1778 0.5824 0.7326 0.281 Uiso 1 1 calc R U . . .
C41 C 0.212(2) 0.475(2) 0.567(2) 0.26(2) Uani 1 1 d . U . . .
H41A H 0.2590 0.4680 0.6120 0.393 Uiso 1 1 calc R U . . .
H41B H 0.2065 0.4429 0.5348 0.393 Uiso 1 1 calc R U . . .
H41C H 0.2271 0.5070 0.5427 0.393 Uiso 1 1 calc R U . . .

loop_
_atom_site_aniso_label
_atom_site_aniso_U_11
_atom_site_aniso_U_22
_atom_site_aniso_U_33
_atom_site_aniso_U_23
_atom_site_aniso_U_13
_atom_site_aniso_U_12
In1 0.1120(12) 0.0667(8) 0.0736(9) -0.0080(7) 0.0215(8) 0.0010(8)
In2 0.1126(9) 0.0861(8) 0.0841(8) 0.0123(6) 0.0153(6) -0.0062(7)
In3 0.1131(9) 0.0660(6) 0.0800(7) -0.0005(5) 0.0155(6) 0.0013(6)
In4 0.1120(12) 0.0714(9) 0.0766(10) 0.0032(7) 0.0164(8) -0.0013(8)
O3 0.103(8) 0.063(5) 0.102(7) 0.011(5) -0.003(5) 0.011(5)
O2 0.105(7) 0.061(5) 0.090(6) 0.014(5) -0.002(5) 0.007(5)
O1 0.091(6) 0.101(8) 0.079(5) 0.015(6) 0.012(4) 0.021(6)
O11 0.102(8) 0.105(8) 0.078(6) 0.001(5) -0.006(5) 0.035(6)
O12 0.116(8) 0.116(9) 0.076(6) -0.001(6) 0.012(5) 0.017(7)
O16 0.180(15) 0.138(12) 0.124(9) -0.037(8) -0.027(11) 0.077(12)
O15 0.136(11) 0.107(8) 0.090(8) 0.008(6) -0.014(8) 0.030(8)
O14 0.137(9) 0.091(8) 0.110(9) 0.016(7) 0.017(7) -0.003(8)
O13 0.121(11) 0.180(16) 0.133(11) 0.066(12) 0.012(8) -0.021(11)
O6 0.120(9) 0.132(11) 0.080(6) -0.022(7) 0.013(6) 0.030(8)
O5 0.115(8) 0.176(14) 0.085(7) -0.012(8) 0.015(6) 0.036(8)
O9 0.125(9) 0.097(8) 0.093(7) 0.000(6) 0.035(7) -0.013(7)
O10 0.141(10) 0.081(8) 0.105(8) -0.003(6) 0.044(7) -0.011(7)
O8 0.133(10) 0.078(7) 0.115(10) 0.012(6) 0.009(7) -0.022(7)
O7 0.188(14) 0.074(8) 0.120(11) 0.011(7) -0.030(9) 0.000(8)
C1 0.121(10) 0.094(11) 0.080(8) -0.015(8) 0.005(7) 0.011(8)
C2 0.153(13) 0.087(12) 0.123(13) -0.007(10) 0.042(10) 0.019(10)
C3 0.160(13) 0.086(10) 0.138(16) 0.022(11) 0.062(10) 0.031(11)
C4 0.195(14) 0.103(9) 0.203(18) 0.039(12) 0.125(13) 0.040(10)
C5 0.197(18) 0.108(9) 0.24(2) 0.064(14) 0.147(15) 0.058(11)
C6 0.203(17) 0.106(8) 0.221(18) 0.046(11) 0.138(13) 0.044(10)
C7 0.23(2) 0.113(10) 0.25(2) 0.039(15) 0.167(16) 0.041(13)
C8 0.245(19) 0.114(9) 0.234(18) 0.023(14) 0.172(15) 0.017(13)
C9 0.25(2) 0.104(10) 0.27(2) 0.037(16) 0.177(16) 0.031(14)
C10 0.26(3) 0.14(2) 0.39(4) 0.12(3) 0.24(3) 0.08(2)
C11 0.26(3) 0.142(19) 0.30(4) 0.05(3) 0.20(3) 0.06(2)
C12 0.33(4) 0.105(11) 0.43(5) 0.04(3) 0.28(4) 0.03(2)
C13A 0.17(2) 0.112(9) 0.18(2) 0.020(12) 0.100(19) 0.028(13)
C14A 0.15(2) 0.084(9) 0.17(2) 0.000(9) 0.084(19) 0.004(14)
C13B 0.17(2) 0.091(9) 0.18(2) 0.019(11) 0.097(19) 0.030(12)
C14B 0.16(2) 0.106(8) 0.19(2) 0.004(11) 0.08(2) 0.019(19)
C15 0.136(14) 0.093(8) 0.132(11) -0.016(8) 0.016(12) 0.033(10)
C16 0.21(2) 0.136(16) 0.172(16) 0.031(15) 0.109(16) 0.010(15)
C17 0.193(17) 0.134(18) 0.156(16) 0.025(15) 0.091(15) -0.001(15)
C18 0.129(11) 0.109(13) 0.108(11) 0.020(10) 0.032(8) 0.006(11)
C21 0.122(12) 0.116(13) 0.080(7) -0.011(9) 0.022(8) 0.017(8)
C22 0.138(13) 0.116(14) 0.098(10) -0.010(10) 0.042(10) 0.016(10)
C23 0.148(14) 0.104(11) 0.105(10) 0.000(10) 0.062(11) 0.006(11)
C24 0.162(14) 0.080(7) 0.122(12) -0.001(9) 0.078(11) 0.000(9)
C25 0.167(15) 0.076(7) 0.148(15) -0.007(10) 0.090(12) -0.006(9)
C26 0.156(12) 0.068(6) 0.132(13) 0.003(9) 0.079(10) -0.006(8)
C27 0.177(16) 0.071(7) 0.149(15) 0.001(10) 0.098(12) -0.002(9)
C28 0.181(15) 0.066(6) 0.150(14) 0.003(9) 0.094(12) -0.004(8)
C29 0.172(16) 0.082(7) 0.145(15) -0.007(11) 0.096(12) -0.014(9)
C30 0.21(3) 0.073(8) 0.23(3) 0.009(16) 0.13(2) 0.010(13)
C31 0.25(3) 0.077(11) 0.24(3) -0.003(16) 0.17(2) -0.002(15)
C32 0.25(3) 0.104(15) 0.24(3) -0.035(18) 0.17(2) -0.045(18)
C33 0.136(12) 0.075(9) 0.122(13) 0.014(9) 0.064(10) 0.005(8)
C34 0.145(14) 0.098(13) 0.107(12) 0.006(10) 0.057(10) -0.007(9)
C35 0.124(11) 0.085(10) 0.097(9) 0.006(8) 0.043(9) 0.006(8)
C36 0.184(18) 0.066(7) 0.137(15) 0.006(9) 0.070(13) 0.001(8)
C37 0.189(18) 0.067(7) 0.120(14) 0.005(8) 0.042(13) -0.005(8)
C38 0.162(14) 0.067(7) 0.076(10) 0.003(7) 0.017(8) -0.010(8)
C43 0.30(4) 0.057(7) 0.16(2) 0.015(11) -0.03(2) 0.006(14)
C42 0.27(3) 0.062(10) 0.18(3) 0.030(12) -0.01(2) -0.025(13)
C41 0.133(14) 0.46(6) 0.22(3) 0.12(4) 0.096(16) 0.08(3)

loop_
_atom_type_symbol
_atom_type_description
_atom_type_scat_dispersion_real
_atom_type_scat_dispersion_imag
_atom_type_scat_source
C C 0.0181 0.0091 'International Tables Vol C Tables 4.2.6.8 and 6.1.1.4'
H H 0.0000 0.0000 'International Tables Vol C Tables 4.2.6.8 and 6.1.1.4'
O O 0.0492 0.0322 'International Tables Vol C Tables 4.2.6.8 and 6.1.1.4'
In In 0.0822 5.0449 'International Tables Vol C Tables 4.2.6.8 and 6.1.1.4'

loop_
_geom_angle_atom_site_label_1
_geom_angle_atom_site_label_2
_geom_angle_atom_site_label_3
_geom_angle
_geom_angle_site_symmetry_1
_geom_angle_site_symmetry_3
O1 In1 O1 180.0 . 3_566
O1 In1 O6 92.1(5) . .
O1 In1 O6 87.9(5) 3_566 .
O1 In1 O6 87.9(5) . 3_566
O1 In1 O6 92.1(5) 3_566 3_566
O6 In1 O6 180.0 . 3_566
O1 In1 O15 90.0(5) . 2_546
O1 In1 O15 90.0(5) 3_566 2_546
O6 In1 O15 93.0(6) . 2_546
O6 In1 O15 87.0(6) 3_566 2_546
O1 In1 O15 90.0(5) . 4_575
O1 In1 O15 90.0(5) 3_566 4_575
O6 In1 O15 87.0(6) . 4_575
O6 In1 O15 93.0(6) 3_566 4_575
O15 In1 O15 180.0 2_546 4_575
O16 In2 O2 175.7(6) 2_546 .
O16 In2 O13 85.0(7) 2_546 3_567
O2 In2 O13 92.4(6) . 3_567
O16 In2 O1 90.0(6) 2_546 .
O2 In2 O1 92.8(5) . .
O13 In2 O1 174.4(6) 3_567 .
O16 In2 O7 85.4(8) 2_546 2_546
O2 In2 O7 91.2(5) . 2_546
O13 In2 O7 88.0(8) 3_567 2_546
O1 In2 O7 93.9(6) . 2_546
O16 In2 O5 91.7(8) 2_546 .
O2 In2 O5 91.5(6) . .
O13 In2 O5 86.3(7) 3_567 .
O1 In2 O5 91.4(5) . .
O7 In2 O5 173.9(7) 2_546 .
O3 In3 O2 175.4(5) . .
O3 In3 O11 90.7(4) . .
O2 In3 O11 85.0(4) . .
O3 In3 O10 89.5(5) . 1_655
O2 In3 O10 89.2(5) . 1_655
O11 In3 O10 95.8(5) . 1_655
O3 In3 O8 91.3(5) . 2_546
O2 In3 O8 93.2(5) . 2_546
O11 In3 O8 171.0(6) . 2_546
O10 In3 O8 92.9(6) 1_655 2_546
O3 In3 O14 87.1(5) . 3_567
O2 In3 O14 94.2(5) . 3_567
O11 In3 O14 86.0(6) . 3_567
O10 In3 O14 176.2(5) 1_655 3_567
O8 In3 O14 85.4(6) 2_546 3_567
O3 In4 O3 180.0 3_667 .
O3 In4 O9 90.8(5) 3_667 3_567
O3 In4 O9 89.2(5) . 3_567
O3 In4 O9 89.2(5) 3_667 1_655
O3 In4 O9 90.8(5) . 1_655
O9 In4 O9 180.0 3_567 1_655
O3 In4 O12 88.2(5) 3_667 .
O3 In4 O12 91.8(5) . .
O9 In4 O12 88.3(5) 3_567 .
O9 In4 O12 91.7(5) 1_655 .
O3 In4 O12 91.8(5) 3_667 3_667
O3 In4 O12 88.2(5) . 3_667
O9 In4 O12 91.7(5) 3_567 3_667
O9 In4 O12 88.3(5) 1_655 3_667
O12 In4 O12 180.0(8) . 3_667
C43 O3 In3 121.7(13) . .
C43 O3 In4 120.6(13) . .
In3 O3 In4 117.6(5) . .
C42 O2 In2 120.3(13) . .
C42 O2 In3 121.1(13) . .
In2 O2 In3 118.1(5) . .
C41 O1 In1 122.0(15) . .
C41 O1 In2 116.6(15) . .
In1 O1 In2 118.9(6) . .
C1 O11 In3 134.2(12) . .
C1 O12 In4 125.4(14) . .
C15 O16 In2 136.5(18) . 2_556
C15 O15 In1 127.6(13) . 2_556
C18 O14 In3 133.3(15) . 3_567
C18 O13 In2 139.6(17) . 3_567
C21 O6 In1 135.3(13) . .
C21 O5 In2 132.9(14) . .
C35 O9 In4 133.2(13) . 1_455
C35 O10 In3 125.0(13) . 1_455
C38 O8 In3 128.9(14) . 2_556
C38 O7 In2 137.1(14) . 2_556
O12 C1 O11 132(2) . .
O12 C1 C2 115.8(19) . .
O11 C1 C2 112.3(18) . .
C3 C2 C1 123(2) . .
C3 C2 H2 118.5 . .
C1 C2 H2 118.5 . .
C2 C3 C4 120(3) . .
C2 C3 H3 119.8 . .
C4 C3 H3 119.8 . .
C5 C4 C9 123(3) . .
C5 C4 C3 119(2) . .
C9 C4 C3 118(2) . .
C4 C5 C6 117(2) . .
C4 C5 C10 123(2) . .
C6 C5 C10 120(2) . .
C7 C6 C13B 121(3) . .
C7 C6 C5 121(3) . .
C13B C6 C5 115(3) . .
C7 C6 C13A 115(3) . .
C5 C6 C13A 121(3) . .
C6 C7 C8 119(3) . .
C6 C7 C11 121(3) . .
C8 C7 C11 121(3) . .
C7 C8 C9 123(3) . .
C7 C8 C16 119(3) . .
C9 C8 C16 118(3) . .
C4 C9 C8 117(3) . .
C4 C9 C12 122(3) . .
C8 C9 C12 121(3) . .
C5 C10 H10A 109.5 . .
C5 C10 H10B 109.5 . .
H10A C10 H10B 109.5 . .
C5 C10 H10C 109.5 . .
H10A C10 H10C 109.5 . .
H10B C10 H10C 109.5 . .
C7 C11 H11A 109.5 . .
C7 C11 H11B 109.5 . .
H11A C11 H11B 109.5 . .
C7 C11 H11C 109.5 . .
H11A C11 H11C 109.5 . .
H11B C11 H11C 109.5 . .
C9 C12 H12A 109.5 . .
C9 C12 H12B 109.5 . .
H12A C12 H12B 109.5 . .
C9 C12 H12C 109.5 . .
H12A C12 H12C 109.5 . .
H12B C12 H12C 109.5 . .
C14A C13A C6 117(7) . .
C14A C13A H13A 121.7 . .
C6 C13A H13A 121.7 . .
C13A C14A C15 113(6) . .
C13A C14A H14A 123.3 . .
C15 C14A H14A 123.3 . .
C14B C13B C6 120(9) . .
C14B C13B H13B 120.0 . .
C6 C13B H13B 120.0 . .
C13B C14B C15 123(9) . .
C13B C14B H14B 118.5 . .
C15 C14B H14B 118.5 . .
O16 C15 O15 126(2) . .
O16 C15 C14A 106(3) . .
O15 C15 C14A 128(4) . .
O16 C15 C14B 134(4) . .
O15 C15 C14B 99(4) . .
C17 C16 C8 119(4) . .
C17 C16 H16 120.6 . .
C8 C16 H16 120.6 . .
C16 C17 C18 126(3) . .
C16 C17 H17 116.8 . .
C18 C17 H17 116.8 . .
O14 C18 O13 125(2) . .
O14 C18 C17 122(2) . .
O13 C18 C17 113(2) . .
O5 C21 O6 128(2) . .
O5 C21 C22 117.6(19) . .
O6 C21 C22 113.4(19) . .
C23 C22 C21 122(2) . .
C23 C22 H22 118.8 . .
C21 C22 H22 118.8 . .
C22 C23 C24 124(2) . .
C22 C23 H23 117.8 . .
C24 C23 H23 117.8 . .
C29 C24 C25 121(2) . .
C29 C24 C23 121(2) . .
C25 C24 C23 118.4(19) . .
C24 C25 C26 119.4(19) . .
C24 C25 C30 120(2) . .
C26 C25 C30 120(2) . .
C25 C26 C27 120(2) . .
C25 C26 C33 120.4(18) . .
C27 C26 C33 119.2(19) . .
C28 C27 C26 119(2) . .
C28 C27 C31 121.0(19) . .
C26 C27 C31 119.7(19) . .
C27 C28 C29 119.5(19) . .
C27 C28 C36 120(2) . .
C29 C28 C36 120(2) . .
C24 C29 C28 121(2) . .
C24 C29 C32 122(2) . .
C28 C29 C32 118(2) . .
C25 C30 H30A 109.5 . .
C25 C30 H30B 109.5 . .
H30A C30 H30B 109.5 . .
C25 C30 H30C 109.5 . .
H30A C30 H30C 109.5 . .
H30B C30 H30C 109.5 . .
C27 C31 H31A 109.5 . .
C27 C31 H31B 109.5 . .
H31A C31 H31B 109.5 . .
C27 C31 H31C 109.5 . .
H31A C31 H31C 109.5 . .
H31B C31 H31C 109.5 . .
C29 C32 H32A 109.5 . .
C29 C32 H32B 109.5 . .
H32A C32 H32B 109.5 . .
C29 C32 H32C 109.5 . .
H32A C32 H32C 109.5 . .
H32B C32 H32C 109.5 . .
C34 C33 C26 128(2) . .
C34 C33 H33 116.0 . .
C26 C33 H33 116.0 . .
C33 C34 C35 121(2) . .
C33 C34 H34 119.6 . .
C35 C34 H34 119.6 . .
O10 C35 O9 127.7(19) . .
O10 C35 C34 118.6(19) . .
O9 C35 C34 114(2) . .
C37 C36 C28 128(3) . .
C37 C36 H36 116.0 . .
C28 C36 H36 116.0 . .
C36 C37 C38 122(3) . .
C36 C37 H37 118.8 . .
C38 C37 H37 118.8 . .
O7 C38 O8 126.6(18) . .
O7 C38 C37 122(2) . .
O8 C38 C37 112(2) . .
O3 C43 H43A 109.5 . .
O3 C43 H43B 109.5 . .
H43A C43 H43B 109.5 . .
O3 C43 H43C 109.5 . .
H43A C43 H43C 109.5 . .
H43B C43 H43C 109.5 . .
O2 C42 H42A 109.5 . .
O2 C42 H42B 109.5 . .
H42A C42 H42B 109.5 . .
O2 C42 H42C 109.5 . .
H42A C42 H42C 109.5 . .
H42B C42 H42C 109.5 . .
O1 C41 H41A 109.5 . .
O1 C41 H41B 109.5 . .
H41A C41 H41B 109.5 . .
O1 C41 H41C 109.5 . .
H41A C41 H41C 109.5 . .
H41B C41 H41C 109.5 . .

loop_
_geom_bond_atom_site_label_1
_geom_bond_atom_site_label_2
_geom_bond_distance
_geom_bond_site_symmetry_2
In1 O1 2.089(11) .
In1 O1 2.089(11) 3_566
In1 O6 2.154(13) .
In1 O6 2.154(13) 3_566
In1 O15 2.157(15) 2_546
In1 O15 2.157(15) 4_575
In2 O16 2.051(15) 2_546
In2 O2 2.075(11) .
In2 O13 2.078(16) 3_567
In2 O1 2.089(12) .
In2 O7 2.140(17) 2_546
In2 O5 2.151(16) .
In3 O3 2.080(11) .
In3 O2 2.100(10) .
In3 O11 2.173(13) .
In3 O10 2.175(14) 1_655
In3 O8 2.183(13) 2_546
In3 O14 2.205(16) 3_567
In4 O3 2.089(12) 3_667
In4 O3 2.089(12) .
In4 O9 2.131(13) 3_567
In4 O9 2.131(13) 1_655
In4 O12 2.139(14) .
In4 O12 2.139(14) 3_667
O3 C43 1.46(2) .
O2 C42 1.44(2) .
O1 C41 1.49(3) .
O11 C1 1.24(2) .
O12 C1 1.18(2) .
O16 C15 1.19(3) .
O16 In2 2.051(15) 2_556
O15 C15 1.28(3) .
O15 In1 2.158(15) 2_556
O14 C18 1.20(3) .
O14 In3 2.206(16) 3_567
O13 C18 1.22(3) .
O13 In2 2.078(16) 3_567
O6 C21 1.25(2) .
O5 C21 1.18(2) .
O9 C35 1.28(2) .
O9 In4 2.131(13) 1_455
O10 C35 1.21(2) .
O10 In3 2.175(14) 1_455
O8 C38 1.25(2) .
O8 In3 2.183(13) 2_556
O7 C38 1.19(2) .
O7 In2 2.140(17) 2_556
C1 C2 1.53(3) .
C2 C3 1.26(3) .
C2 H2 0.9300 .
C3 C4 1.55(3) .
C3 H3 0.9300 .
C4 C5 1.35(3) .
C4 C9 1.39(4) .
C5 C6 1.44(3) .
C5 C10 1.50(3) .
C6 C7 1.38(4) .
C6 C13B 1.44(6) .
C6 C13A 1.69(8) .
C7 C8 1.35(4) .
C7 C11 1.56(3) .
C8 C9 1.41(4) .
C8 C16 1.60(4) .
C9 C12 1.49(4) .
C10 H10A 0.9600 .
C10 H10B 0.9600 .
C10 H10C 0.9600 .
C11 H11A 0.9600 .
C11 H11B 0.9600 .
C11 H11C 0.9600 .
C12 H12A 0.9600 .
C12 H12B 0.9600 .
C12 H12C 0.9600 .
C13A C14A 1.31(8) .
C13A H13A 0.9300 .
C14A C15 1.39(5) .
C14A H14A 0.9300 .
C13B C14B 1.14(9) .
C13B H13B 0.9300 .
C14B C15 1.63(7) .
C14B H14B 0.9300 .
C16 C17 1.15(4) .
C16 H16 0.9300 .
C17 C18 1.55(3) .
C17 H17 0.9300 .
C21 C22 1.54(3) .
C22 C23 1.25(3) .
C22 H22 0.9300 .
C23 C24 1.50(3) .
C23 H23 0.9300 .
C24 C29 1.36(3) .
C24 C25 1.39(3) .
C25 C26 1.39(3) .
C25 C30 1.52(3) .
C26 C27 1.39(3) .
C26 C33 1.52(3) .
C27 C28 1.40(3) .
C27 C31 1.53(3) .
C28 C29 1.40(3) .
C28 C36 1.49(3) .
C29 C32 1.56(3) .
C30 H30A 0.9600 .
C30 H30B 0.9600 .
C30 H30C 0.9600 .
C31 H31A 0.9600 .
C31 H31B 0.9600 .
C31 H31C 0.9600 .
C32 H32A 0.9600 .
C32 H32B 0.9600 .
C32 H32C 0.9600 .
C33 C34 1.29(3) .
C33 H33 0.9300 .
C34 C35 1.48(3) .
C34 H34 0.9300 .
C36 C37 1.28(3) .
C36 H36 0.9300 .
C37 C38 1.47(3) .
C37 H37 0.9300 .
C43 H43A 0.9600 .
C43 H43B 0.9600 .
C43 H43C 0.9600 .
C42 H42A 0.9600 .
C42 H42B 0.9600 .
C42 H42C 0.9600 .
C41 H41A 0.9600 .
C41 H41B 0.9600 .
C41 H41C 0.9600 .
